data_7236712
loop_
_publ_author_name
'Jing, Yi-Ming'
'Wang, Fang-Zhou'
'Zheng, You-Xuan'
'Zuo, Jing-Lin'

_publ_section_title
;
 Efficient deep red electroluminescence of iridium(iii) complexes with
 2,3-diphenylquinoxaline derivatives and tetraphenylimidodiphosphinate
;
_journal_issue 15
_journal_name_full 'Journal of Materials Chemistry C'
_journal_page_first 3714
_journal_paper_doi 10.1039/C7TC00348J
_journal_volume 5
_journal_year 2017
_chemical_formula_sum 'C64 H38 F8 Ir N5 O2 P2'
_chemical_formula_weight 1315.13
_space_group_crystal_system monoclinic
_space_group_IT_number 14
_space_group_name_Hall '-P 2ybc'
_space_group_name_H-M_alt 'P 1 21/c 1'
_atom_sites_solution_hydrogens geom
_audit_creation_method SHELXL-2014/7
_audit_update_record
;
2017-01-13 deposited with the CCDC.
2017-03-16 downloaded from the CCDC.
;
_cell_angle_alpha 90
_cell_angle_beta 95.5170(10)
_cell_angle_gamma 90
_cell_formula_units_Z 4
_cell_length_a 12.6583(6)
_cell_length_b 20.5922(10)
_cell_length_c 21.1398(10)
_cell_measurement_reflns_used 2956
_cell_measurement_temperature 296(2)
_cell_measurement_theta_max 26.41
_cell_measurement_theta_min 2.53
_cell_volume 5484.8(5)
_computing_cell_refinement 'Bruker SMART'
_computing_data_collection 'Bruker SMART'
_computing_data_reduction 'Bruker SAINT'
_computing_molecular_graphics 'Bruker SHELXTL'
_computing_publication_material 'Bruker SHELXTL'
_computing_structure_refinement 'Bruker SHELXTL'
_computing_structure_solution 'Bruker SHELXTL'
_diffrn_ambient_temperature 296(2)
_diffrn_measured_fraction_theta_full 1.000
_diffrn_measured_fraction_theta_max 1.000
_diffrn_measurement_device_type 'CCD area detector'
_diffrn_measurement_method 'phi and omega scans'
_diffrn_radiation_type MoK\a
_diffrn_radiation_wavelength 0.71073
_diffrn_reflns_av_R_equivalents 0.0500
_diffrn_reflns_av_unetI/netI 0.0555
_diffrn_reflns_Laue_measured_fraction_full 1.000
_diffrn_reflns_Laue_measured_fraction_max 1.000
_diffrn_reflns_limit_h_max 15
_diffrn_reflns_limit_h_min -15
_diffrn_reflns_limit_k_max 23
_diffrn_reflns_limit_k_min -24
_diffrn_reflns_limit_l_max 25
_diffrn_reflns_limit_l_min -22
_diffrn_reflns_number 30351
_diffrn_reflns_point_group_measured_fraction_full 1.000
_diffrn_reflns_point_group_measured_fraction_max 1.000
_diffrn_reflns_theta_full 25.010
_diffrn_reflns_theta_max 25.010
_diffrn_reflns_theta_min 1.384
_exptl_absorpt_coefficient_mu 2.571
_exptl_absorpt_correction_type none
_exptl_crystal_colour red
_exptl_crystal_density_diffrn 1.593
_exptl_crystal_description block
_exptl_crystal_F_000 2608
_exptl_crystal_size_max 0.280
_exptl_crystal_size_mid 0.250
_exptl_crystal_size_min 0.220
_refine_diff_density_max 0.489
_refine_diff_density_min -0.588
_refine_diff_density_rms 0.110
_refine_ls_extinction_method none
_refine_ls_goodness_of_fit_ref 1.011
_refine_ls_hydrogen_treatment constr
_refine_ls_matrix_type full
_refine_ls_number_parameters 739
_refine_ls_number_reflns 9657
_refine_ls_number_restraints 0
_refine_ls_restrained_S_all 1.011
_refine_ls_R_factor_all 0.0509
_refine_ls_R_factor_gt 0.0307
_refine_ls_shift/su_max 0.001
_refine_ls_shift/su_mean 0.000
_refine_ls_structure_factor_coef Fsqd
_refine_ls_weighting_details 'w=1/[\s^2^(Fo^2^)+(0.0360P)^2^] where P=(Fo^2^+2Fc^2^)/3'
_refine_ls_weighting_scheme calc
_refine_ls_wR_factor_gt 0.0621
_refine_ls_wR_factor_ref 0.0775
_reflns_Friedel_coverage 0.000
_reflns_number_gt 7368
_reflns_number_total 9657
_reflns_threshold_expression 'I > 2\s(I)'
_cod_data_source_file c7tc00348j2.cif
_cod_data_source_block 20160316zhenyouxuanJYU_0m
_cod_original_sg_symbol_H-M 'P 21/c'
_cod_database_code 7236712
_shelx_shelxl_version_number 2014/7
_shelx_space_group_comment
;
The symmetry employed for this shelxl refinement is uniquely defined
by the following loop, which should always be used as a source of
symmetry information in preference to the above space-group names.
They are only intended as comments.
;
_shelx_estimated_absorpt_t_min 0.533
_shelx_estimated_absorpt_t_max 0.602

loop_
_space_group_symop_operation_xyz
'x, y, z'
'-x, y+1/2, -z+1/2'
'-x, -y, -z'
'x, -y-1/2, z-1/2'

loop_
_atom_site_label
_atom_site_type_symbol
_atom_site_fract_x
_atom_site_fract_y
_atom_site_fract_z
_atom_site_U_iso_or_equiv
_atom_site_adp_type
_atom_site_occupancy
_atom_site_site_symmetry_order
_atom_site_calc_flag
_atom_site_refinement_flags_posn
_atom_site_refinement_flags_adp
C1 C 0.4316(4) 0.3089(2) 0.1311(2) 0.0390(12) Uani 1 1 d . .
H1 H 0.3730 0.2889 0.1460 0.047 Uiso 1 1 calc R U
C2 C 0.4788(4) 0.3600(3) 0.1621(2) 0.0488(13) Uani 1 1 d . .
C3 C 0.5681(4) 0.3896(2) 0.1413(3) 0.0517(14) Uani 1 1 d . .
C4 C 0.6089(4) 0.3697(2) 0.0885(2) 0.0503(14) Uani 1 1 d . .
H4 H 0.6686 0.3899 0.0751 0.060 Uiso 1 1 calc R U
C5 C 0.5606(4) 0.3181(2) 0.0538(2) 0.0369(11) Uani 1 1 d . .
C6 C 0.4728(3) 0.2863(2) 0.0756(2) 0.0312(10) Uani 1 1 d . .
C7 C 0.5541(4) 0.2527(2) -0.0342(2) 0.0362(11) Uani 1 1 d . .
C8 C 0.4741(3) 0.2125(2) -0.0083(2) 0.0307(10) Uani 1 1 d . .
C9 C 0.4402(4) 0.1484(2) -0.0312(2) 0.0330(11) Uani 1 1 d . .
C10 C 0.4896(4) 0.1111(3) -0.0755(2) 0.0516(14) Uani 1 1 d . .
H10 H 0.5432 0.1294 -0.0968 0.062 Uiso 1 1 calc R U
C11 C 0.4595(4) 0.0482(3) -0.0876(3) 0.0583(15) Uani 1 1 d . .
H11 H 0.4919 0.0233 -0.1170 0.070 Uiso 1 1 calc R U
C12 C 0.3797(4) 0.0228(2) -0.0550(2) 0.0448(13) Uani 1 1 d . .
C13 C 0.3306(4) 0.0567(2) -0.0108(2) 0.0378(11) Uani 1 1 d . .
H13 H 0.2784 0.0369 0.0106 0.045 Uiso 1 1 calc R U
C14 C 0.3587(3) 0.1212(2) 0.00213(18) 0.0291(10) Uani 1 1 d . .
C15 C 0.5882(4) 0.2422(2) -0.0978(2) 0.0439(13) Uani 1 1 d . .
C16 C 0.6921(5) 0.2314(3) -0.1077(3) 0.078(2) Uani 1 1 d . .
H16 H 0.7431 0.2288 -0.0731 0.093 Uiso 1 1 calc R U
C17 C 0.7221(6) 0.2244(4) -0.1685(4) 0.107(3) Uani 1 1 d . .
H17 H 0.7922 0.2151 -0.1748 0.128 Uiso 1 1 calc R U
C18 C 0.6496(8) 0.2310(4) -0.2176(3) 0.092(3) Uani 1 1 d . .
C19 C 0.5475(7) 0.2442(3) -0.2115(3) 0.085(2) Uani 1 1 d . .
H19 H 0.4990 0.2502 -0.2469 0.102 Uiso 1 1 calc R U
C20 C 0.5166(5) 0.2486(3) -0.1508(3) 0.0654(17) Uani 1 1 d . .
H20 H 0.4455 0.2560 -0.1455 0.078 Uiso 1 1 calc R U
C21 C 0.0695(4) 0.1306(2) -0.0085(2) 0.0382(11) Uani 1 1 d . .
H21 H 0.1193 0.1570 -0.0255 0.046 Uiso 1 1 calc R U
C22 C -0.0257(4) 0.1181(2) -0.0412(2) 0.0445(13) Uani 1 1 d . .
C23 C -0.1019(4) 0.0792(3) -0.0169(2) 0.0494(14) Uani 1 1 d . .
C24 C -0.0827(4) 0.0510(2) 0.0405(2) 0.0474(13) Uani 1 1 d . .
H24 H -0.1339 0.0248 0.0564 0.057 Uiso 1 1 calc R U
C25 C 0.0153(4) 0.0615(2) 0.0760(2) 0.0397(12) Uani 1 1 d . .
C26 C 0.0905(3) 0.1023(2) 0.0519(2) 0.0328(11) Uani 1 1 d . .
C27 C 0.1258(4) 0.0416(2) 0.1663(2) 0.0383(11) Uani 1 1 d . .
C28 C 0.2087(3) 0.0795(2) 0.14234(19) 0.0300(10) Uani 1 1 d . .
C29 C 0.3195(3) 0.0841(2) 0.16842(19) 0.0323(11) Uani 1 1 d . .
C30 C 0.3680(4) 0.0468(2) 0.2180(2) 0.0457(13) Uani 1 1 d . .
H30 H 0.3272 0.0180 0.2394 0.055 Uiso 1 1 calc R U
C31 C 0.4751(4) 0.0517(3) 0.2359(2) 0.0501(14) Uani 1 1 d . .
H31 H 0.5072 0.0270 0.2692 0.060 Uiso 1 1 calc R U
C32 C 0.5331(4) 0.0940(3) 0.2033(2) 0.0451(13) Uani 1 1 d . .
C33 C 0.4900(4) 0.1313(2) 0.1534(2) 0.0376(11) Uani 1 1 d . .
H33 H 0.5325 0.1592 0.1324 0.045 Uiso 1 1 calc R U
C34 C 0.3816(3) 0.1267(2) 0.13465(19) 0.0285(10) Uani 1 1 d . .
C35 C 0.1347(4) 0.0126(2) 0.2316(2) 0.0386(12) Uani 1 1 d . .
C36 C 0.1256(5) -0.0533(3) 0.2392(3) 0.0604(16) Uani 1 1 d . .
H36 H 0.1186 -0.0801 0.2036 0.072 Uiso 1 1 calc R U
C37 C 0.1269(5) -0.0803(3) 0.2994(3) 0.0689(18) Uani 1 1 d . .
H37 H 0.1222 -0.1250 0.3047 0.083 Uiso 1 1 calc R U
C38 C 0.1351(4) -0.0401(3) 0.3504(2) 0.0553(15) Uani 1 1 d . .
C39 C 0.1436(4) 0.0253(3) 0.3446(2) 0.0582(15) Uani 1 1 d . .
H39 H 0.1486 0.0519 0.3804 0.070 Uiso 1 1 calc R U
C40 C 0.1446(4) 0.0515(3) 0.2850(2) 0.0515(14) Uani 1 1 d . .
H40 H 0.1521 0.0962 0.2805 0.062 Uiso 1 1 calc R U
C41 C 0.0613(4) 0.3282(3) -0.0492(2) 0.0451(12) Uani 1 1 d . .
C42 C -0.0071(5) 0.3782(3) -0.0371(3) 0.0693(18) Uani 1 1 d . .
H42 H 0.0038 0.4012 0.0008 0.083 Uiso 1 1 calc R U
C43 C -0.0911(5) 0.3943(4) -0.0806(4) 0.092(2) Uani 1 1 d . .
H43 H -0.1377 0.4272 -0.0715 0.110 Uiso 1 1 calc R U
C44 C -0.1055(5) 0.3624(5) -0.1363(4) 0.097(3) Uani 1 1 d . .
H44 H -0.1613 0.3742 -0.1659 0.116 Uiso 1 1 calc R U
C45 C -0.0394(5) 0.3127(4) -0.1503(3) 0.082(2) Uani 1 1 d . .
H45 H -0.0509 0.2907 -0.1888 0.098 Uiso 1 1 calc R U
C46 C 0.0448(4) 0.2953(3) -0.1065(3) 0.0554(15) Uani 1 1 d . .
H46 H 0.0900 0.2616 -0.1156 0.067 Uiso 1 1 calc R U
C47 C 0.2908(5) 0.4249(3) 0.0116(3) 0.0664(17) Uani 1 1 d . .
H47 H 0.2567 0.4350 0.0474 0.080 Uiso 1 1 calc R U
C48 C 0.3595(6) 0.4694(3) -0.0111(4) 0.095(2) Uani 1 1 d . .
H48 H 0.3705 0.5094 0.0088 0.114 Uiso 1 1 calc R U
C49 C 0.4107(5) 0.4544(4) -0.0627(4) 0.094(3) Uani 1 1 d . .
H49 H 0.4578 0.4842 -0.0774 0.113 Uiso 1 1 calc R U
C50 C 0.3950(5) 0.3974(4) -0.0930(3) 0.080(2) Uani 1 1 d . .
H50 H 0.4306 0.3878 -0.1283 0.096 Uiso 1 1 calc R U
C51 C 0.3239(4) 0.3526(3) -0.0706(3) 0.0574(15) Uani 1 1 d . .
H51 H 0.3116 0.3132 -0.0915 0.069 Uiso 1 1 calc R U
C52 C 0.2722(4) 0.3665(2) -0.0178(2) 0.0443(13) Uani 1 1 d . .
C53 C 0.2026(5) 0.3101(3) 0.2627(3) 0.0730(19) Uani 1 1 d . .
H53 H 0.2180 0.2660 0.2663 0.088 Uiso 1 1 calc R U
C54 C 0.2163(6) 0.3501(5) 0.3156(3) 0.103(3) Uani 1 1 d . .
H54 H 0.2414 0.3328 0.3548 0.124 Uiso 1 1 calc R U
C55 C 0.1932(7) 0.4149(6) 0.3105(5) 0.129(4) Uani 1 1 d . .
H55 H 0.2012 0.4414 0.3463 0.154 Uiso 1 1 calc R U
C56 C 0.1583(7) 0.4404(4) 0.2526(4) 0.125(4) Uani 1 1 d . .
H56 H 0.1443 0.4847 0.2489 0.150 Uiso 1 1 calc R U
C57 C 0.1437(5) 0.4014(3) 0.1998(3) 0.085(2) Uani 1 1 d . .
H57 H 0.1189 0.4191 0.1608 0.102 Uiso 1 1 calc R U
C58 C 0.1657(4) 0.3364(3) 0.2046(2) 0.0487(14) Uani 1 1 d . .
C59 C 0.0050(4) 0.1973(3) 0.1783(3) 0.0549(15) Uani 1 1 d . .
H59 H 0.0610 0.1845 0.2073 0.066 Uiso 1 1 calc R U
C60 C -0.0932(5) 0.1658(3) 0.1776(3) 0.0768(19) Uani 1 1 d . .
H60 H -0.1024 0.1322 0.2059 0.092 Uiso 1 1 calc R U
C61 C -0.1753(5) 0.1848(4) 0.1353(4) 0.082(2) Uani 1 1 d . .
H61 H -0.2407 0.1642 0.1348 0.098 Uiso 1 1 calc R U
C62 C -0.1620(5) 0.2336(4) 0.0938(3) 0.082(2) Uani 1 1 d . .
H62 H -0.2186 0.2460 0.0651 0.098 Uiso 1 1 calc R U
C63 C -0.0656(4) 0.2654(3) 0.0934(3) 0.0619(16) Uani 1 1 d . .
H63 H -0.0578 0.2988 0.0646 0.074 Uiso 1 1 calc R U
C64 C 0.0196(4) 0.2469(3) 0.1362(2) 0.0426(12) Uani 1 1 d . .
F1 F 0.1358(3) -0.06667(18) 0.40919(14) 0.0841(11) Uani 1 1 d . .
F2 F 0.6394(2) 0.09912(17) 0.22110(15) 0.0708(10) Uani 1 1 d . .
F3 F -0.1946(2) 0.06990(17) -0.05313(15) 0.0755(10) Uani 1 1 d . .
F4 F -0.0489(3) 0.14359(17) -0.09950(14) 0.0731(10) Uani 1 1 d . .
F5 F 0.3504(3) -0.04027(14) -0.06666(16) 0.0725(10) Uani 1 1 d . .
F6 F 0.6813(4) 0.2255(3) -0.27761(19) 0.154(2) Uani 1 1 d . .
F7 F 0.4417(3) 0.38290(16) 0.21541(15) 0.0764(10) Uani 1 1 d . .
F8 F 0.6125(3) 0.43855(17) 0.17694(17) 0.0841(11) Uani 1 1 d . .
Ir1 Ir 0.30261(2) 0.17696(2) 0.06661(2) 0.02651(6) Uani 1 1 d . .
N1 N 0.1482(3) 0.33098(19) 0.07503(18) 0.0467(11) Uani 1 1 d . .
N2 N 0.4303(3) 0.23271(16) 0.04378(15) 0.0277(8) Uani 1 1 d . .
N3 N 0.1866(3) 0.11257(17) 0.08754(16) 0.0298(8) Uani 1 1 d . .
N4 N 0.0335(3) 0.0324(2) 0.13407(18) 0.0440(10) Uani 1 1 d . .
N5 N 0.5974(3) 0.30167(19) -0.00242(18) 0.0396(10) Uani 1 1 d . .
O1 O 0.2319(2) 0.23237(14) 0.14295(13) 0.0342(7) Uani 1 1 d . .
O2 O 0.2117(2) 0.24189(14) -0.00453(13) 0.0338(7) Uani 1 1 d . .
P1 P 0.17475(10) 0.31060(6) 0.00629(6) 0.0369(3) Uani 1 1 d . .
P2 P 0.14759(10) 0.28514(6) 0.13510(6) 0.0370(3) Uani 1 1 d . .

loop_
_atom_site_aniso_label
_atom_site_aniso_U_11
_atom_site_aniso_U_22
_atom_site_aniso_U_33
_atom_site_aniso_U_23
_atom_site_aniso_U_13
_atom_site_aniso_U_12
C1 0.039(3) 0.038(3) 0.040(3) -0.008(2) 0.003(2) -0.005(2)
C2 0.060(3) 0.045(3) 0.043(3) -0.018(3) 0.008(3) 0.000(3)
C3 0.059(3) 0.033(3) 0.062(4) -0.016(3) -0.001(3) -0.018(3)
C4 0.050(3) 0.045(3) 0.056(3) -0.009(3) 0.005(3) -0.021(3)
C5 0.038(3) 0.035(3) 0.038(3) -0.003(2) 0.003(2) -0.009(2)
C6 0.036(3) 0.023(2) 0.034(3) -0.003(2) 0.000(2) -0.005(2)
C7 0.038(3) 0.038(3) 0.033(3) 0.003(2) 0.004(2) -0.005(2)
C8 0.030(2) 0.032(3) 0.030(2) 0.001(2) 0.002(2) -0.004(2)
C9 0.041(3) 0.032(3) 0.028(2) -0.006(2) 0.009(2) -0.008(2)
C10 0.059(3) 0.050(3) 0.050(3) -0.015(3) 0.030(3) -0.016(3)
C11 0.069(4) 0.049(4) 0.061(4) -0.029(3) 0.028(3) -0.008(3)
C12 0.052(3) 0.036(3) 0.048(3) -0.017(2) 0.010(3) -0.009(3)
C13 0.037(3) 0.032(3) 0.045(3) -0.003(2) 0.010(2) -0.007(2)
C14 0.039(3) 0.026(2) 0.022(2) -0.0019(18) 0.000(2) -0.002(2)
C15 0.046(3) 0.046(3) 0.042(3) -0.003(2) 0.017(3) -0.019(3)
C16 0.050(4) 0.121(6) 0.064(4) -0.028(4) 0.018(3) -0.026(4)
C17 0.074(5) 0.165(8) 0.091(6) -0.063(6) 0.056(5) -0.046(5)
C18 0.132(7) 0.096(6) 0.054(4) -0.022(4) 0.049(5) -0.053(6)
C19 0.143(7) 0.075(5) 0.038(4) -0.001(3) 0.010(4) 0.002(5)
C20 0.082(4) 0.071(4) 0.045(3) 0.001(3) 0.015(3) 0.004(4)
C21 0.043(3) 0.037(3) 0.033(3) 0.002(2) 0.000(2) -0.013(2)
C22 0.051(3) 0.044(3) 0.037(3) 0.007(2) -0.005(2) -0.012(3)
C23 0.037(3) 0.055(4) 0.053(3) -0.002(3) -0.008(3) -0.014(3)
C24 0.043(3) 0.052(3) 0.047(3) 0.009(3) 0.003(2) -0.023(3)
C25 0.038(3) 0.040(3) 0.040(3) -0.001(2) 0.003(2) -0.013(2)
C26 0.037(3) 0.030(3) 0.031(2) -0.002(2) 0.001(2) -0.007(2)
C27 0.045(3) 0.035(3) 0.035(3) 0.002(2) 0.005(2) -0.009(2)
C28 0.039(3) 0.026(2) 0.026(2) -0.0003(19) 0.007(2) -0.007(2)
C29 0.034(2) 0.036(3) 0.027(2) 0.005(2) 0.006(2) -0.002(2)
C30 0.043(3) 0.057(4) 0.038(3) 0.018(3) 0.009(2) 0.001(3)
C31 0.050(3) 0.057(4) 0.042(3) 0.016(3) -0.004(3) 0.003(3)
C32 0.034(3) 0.059(4) 0.041(3) -0.002(3) -0.002(2) 0.003(3)
C33 0.037(3) 0.038(3) 0.038(3) 0.003(2) 0.007(2) -0.002(2)
C34 0.029(2) 0.030(3) 0.027(2) -0.0046(19) 0.0052(19) 0.001(2)
C35 0.043(3) 0.042(3) 0.032(3) 0.007(2) 0.010(2) -0.013(2)
C36 0.094(4) 0.044(3) 0.044(3) 0.006(3) 0.009(3) -0.020(3)
C37 0.097(5) 0.050(4) 0.059(4) 0.022(3) 0.004(4) -0.026(3)
C38 0.054(3) 0.077(5) 0.036(3) 0.018(3) 0.010(3) -0.011(3)
C39 0.072(4) 0.067(4) 0.038(3) -0.002(3) 0.013(3) 0.002(3)
C40 0.068(4) 0.042(3) 0.045(3) 0.004(3) 0.011(3) 0.000(3)
C41 0.041(3) 0.050(3) 0.044(3) 0.010(3) 0.006(2) -0.002(3)
C42 0.066(4) 0.077(5) 0.064(4) 0.015(3) 0.003(3) 0.025(4)
C43 0.070(5) 0.110(7) 0.095(6) 0.020(5) 0.001(4) 0.030(4)
C44 0.052(4) 0.130(8) 0.104(7) 0.038(6) -0.015(4) 0.010(5)
C45 0.076(5) 0.112(7) 0.053(4) 0.011(4) -0.018(4) -0.023(4)
C46 0.050(3) 0.062(4) 0.053(4) 0.009(3) 0.003(3) -0.009(3)
C47 0.078(4) 0.047(4) 0.071(4) 0.001(3) -0.007(3) -0.017(3)
C48 0.103(6) 0.057(5) 0.123(7) 0.006(5) -0.002(5) -0.037(4)
C49 0.063(4) 0.078(6) 0.140(7) 0.043(5) 0.000(5) -0.033(4)
C50 0.062(4) 0.077(5) 0.104(6) 0.041(4) 0.022(4) -0.001(4)
C51 0.052(3) 0.046(3) 0.074(4) 0.014(3) 0.007(3) -0.005(3)
C52 0.046(3) 0.034(3) 0.051(3) 0.010(3) -0.003(3) -0.002(2)
C53 0.084(5) 0.087(5) 0.048(4) -0.019(3) 0.004(3) -0.008(4)
C54 0.101(6) 0.161(9) 0.046(4) -0.043(5) -0.003(4) -0.013(6)
C55 0.100(6) 0.161(10) 0.122(8) -0.110(8) -0.005(6) 0.003(7)
C56 0.135(8) 0.102(7) 0.132(8) -0.080(6) -0.024(6) 0.032(6)
C57 0.082(5) 0.074(5) 0.094(5) -0.044(4) -0.012(4) 0.018(4)
C58 0.040(3) 0.055(4) 0.052(3) -0.021(3) 0.008(3) 0.000(3)
C59 0.048(3) 0.068(4) 0.051(3) 0.002(3) 0.012(3) -0.001(3)
C60 0.074(5) 0.074(5) 0.087(5) 0.004(4) 0.030(4) -0.013(4)
C61 0.052(4) 0.101(6) 0.096(6) -0.033(5) 0.027(4) -0.026(4)
C62 0.040(3) 0.122(7) 0.083(5) -0.005(5) 0.002(3) 0.003(4)
C63 0.046(3) 0.078(5) 0.062(4) 0.000(3) 0.004(3) 0.002(3)
C64 0.041(3) 0.048(3) 0.039(3) -0.010(2) 0.009(2) -0.002(3)
F1 0.102(3) 0.105(3) 0.0461(19) 0.0357(19) 0.0156(19) -0.009(2)
F2 0.0401(17) 0.095(3) 0.074(2) 0.0312(19) -0.0093(16) -0.0021(17)
F3 0.0547(19) 0.090(3) 0.076(2) 0.0179(19) -0.0229(17) -0.0328(19)
F4 0.079(2) 0.081(2) 0.0537(19) 0.0210(18) -0.0230(17) -0.0327(19)
F5 0.088(2) 0.0353(18) 0.100(3) -0.0326(17) 0.037(2) -0.0209(17)
F6 0.214(5) 0.189(5) 0.075(3) -0.050(3) 0.097(3) -0.096(4)
F7 0.088(2) 0.075(2) 0.070(2) -0.0442(19) 0.0273(19) -0.025(2)
F8 0.092(2) 0.071(2) 0.091(3) -0.047(2) 0.020(2) -0.040(2)
Ir1 0.03059(10) 0.02576(10) 0.02366(10) -0.00027(8) 0.00516(7) -0.00529(9)
N1 0.063(3) 0.036(2) 0.042(2) 0.0009(19) 0.008(2) 0.008(2)
N2 0.035(2) 0.024(2) 0.0241(19) -0.0005(16) 0.0034(16) -0.0042(17)
N3 0.036(2) 0.026(2) 0.028(2) 0.0003(16) 0.0064(17) -0.0073(17)
N4 0.046(2) 0.047(3) 0.040(2) 0.006(2) 0.007(2) -0.013(2)
N5 0.041(2) 0.037(2) 0.042(2) -0.0005(19) 0.0079(19) -0.0124(19)
O1 0.0364(17) 0.0365(19) 0.0313(17) -0.0024(14) 0.0112(14) 0.0011(15)
O2 0.0382(17) 0.0309(18) 0.0327(17) 0.0048(14) 0.0052(14) -0.0013(14)
P1 0.0417(7) 0.0330(8) 0.0359(7) 0.0044(5) 0.0033(6) -0.0021(6)
P2 0.0398(7) 0.0389(8) 0.0332(7) -0.0064(6) 0.0081(6) 0.0014(6)

loop_
_atom_type_symbol
_atom_type_description
_atom_type_scat_dispersion_real
_atom_type_scat_dispersion_imag
_atom_type_scat_source
C C 0.0033 0.0016 'International Tables Vol C Tables 4.2.6.8 and 6.1.1.4'
H H 0.0000 0.0000 'International Tables Vol C Tables 4.2.6.8 and 6.1.1.4'
N N 0.0061 0.0033 'International Tables Vol C Tables 4.2.6.8 and 6.1.1.4'
O O 0.0106 0.0060 'International Tables Vol C Tables 4.2.6.8 and 6.1.1.4'
F F 0.0171 0.0103 'International Tables Vol C Tables 4.2.6.8 and 6.1.1.4'
P P 0.1023 0.0942 'International Tables Vol C Tables 4.2.6.8 and 6.1.1.4'
Ir Ir -1.4442 7.9887 'International Tables Vol C Tables 4.2.6.8 and 6.1.1.4'

loop_
_geom_angle_atom_site_label_1
_geom_angle_atom_site_label_2
_geom_angle_atom_site_label_3
_geom_angle
C2 C1 C6 118.7(4)
C2 C1 H1 120.7
C6 C1 H1 120.7
F7 C2 C1 120.4(5)
F7 C2 C3 118.0(5)
C1 C2 C3 121.6(5)
C4 C3 F8 121.4(5)
C4 C3 C2 121.3(5)
F8 C3 C2 117.3(5)
C3 C4 C5 119.1(5)
C3 C4 H4 120.5
C5 C4 H4 120.5
N5 C5 C4 118.6(4)
N5 C5 C6 121.2(4)
C4 C5 C6 120.1(4)
N2 C6 C5 119.8(4)
N2 C6 C1 120.9(4)
C5 C6 C1 119.2(4)
N5 C7 C8 121.4(4)
N5 C7 C15 116.1(4)
C8 C7 C15 122.5(4)
N2 C8 C7 119.2(4)
N2 C8 C9 114.9(4)
C7 C8 C9 125.8(4)
C10 C9 C14 120.5(4)
C10 C9 C8 125.6(4)
C14 C9 C8 113.4(4)
C11 C10 C9 120.6(5)
C11 C10 H10 119.7
C9 C10 H10 119.7
C10 C11 C12 118.0(5)
C10 C11 H11 121.0
C12 C11 H11 121.0
C13 C12 F5 118.5(4)
C13 C12 C11 123.5(5)
F5 C12 C11 118.0(4)
C12 C13 C14 119.9(4)
C12 C13 H13 120.0
C14 C13 H13 120.0
C13 C14 C9 117.5(4)
C13 C14 Ir1 126.1(3)
C9 C14 Ir1 116.3(3)
C16 C15 C20 117.3(5)
C16 C15 C7 122.3(5)
C20 C15 C7 120.2(5)
C15 C16 C17 120.9(6)
C15 C16 H16 119.6
C17 C16 H16 119.6
C18 C17 C16 119.1(7)
C18 C17 H17 120.5
C16 C17 H17 120.5
C17 C18 C19 123.1(6)
C17 C18 F6 118.3(8)
C19 C18 F6 118.5(8)
C18 C19 C20 117.8(7)
C18 C19 H19 121.1
C20 C19 H19 121.1
C15 C20 C19 121.8(6)
C15 C20 H20 119.1
C19 C20 H20 119.1
C22 C21 C26 117.8(4)
C22 C21 H21 121.1
C26 C21 H21 121.1
F4 C22 C21 119.9(4)
F4 C22 C23 117.7(4)
C21 C22 C23 122.4(4)
C24 C23 F3 121.4(4)
C24 C23 C22 120.7(4)
F3 C23 C22 117.8(4)
C23 C24 C25 119.3(4)
C23 C24 H24 120.4
C25 C24 H24 120.4
N4 C25 C26 121.8(4)
N4 C25 C24 118.5(4)
C26 C25 C24 119.6(4)
N3 C26 C25 119.1(4)
N3 C26 C21 120.7(4)
C25 C26 C21 120.2(4)
N4 C27 C28 122.7(4)
N4 C27 C35 113.9(4)
C28 C27 C35 123.2(4)
N3 C28 C27 118.6(4)
N3 C28 C29 113.8(4)
C27 C28 C29 127.5(4)
C30 C29 C34 119.7(4)
C30 C29 C28 125.8(4)
C34 C29 C28 114.2(4)
C31 C30 C29 121.0(4)
C31 C30 H30 119.5
C29 C30 H30 119.5
C32 C31 C30 118.2(4)
C32 C31 H31 120.9
C30 C31 H31 120.9
F2 C32 C31 118.2(4)
F2 C32 C33 118.5(4)
C31 C32 C33 123.3(4)
C32 C33 C34 119.2(4)
C32 C33 H33 120.4
C34 C33 H33 120.4
C33 C34 C29 118.5(4)
C33 C34 Ir1 126.1(3)
C29 C34 Ir1 115.3(3)
C36 C35 C40 118.8(5)
C36 C35 C27 120.1(4)
C40 C35 C27 121.0(4)
C35 C36 C37 120.6(5)
C35 C36 H36 119.7
C37 C36 H36 119.7
C38 C37 C36 118.5(5)
C38 C37 H37 120.7
C36 C37 H37 120.7
C37 C38 C39 122.4(5)
C37 C38 F1 118.3(5)
C39 C38 F1 119.3(5)
C38 C39 C40 118.8(5)
C38 C39 H39 120.6
C40 C39 H39 120.6
C39 C40 C35 121.0(5)
C39 C40 H40 119.5
C35 C40 H40 119.5
C46 C41 C42 118.7(5)
C46 C41 P1 121.0(4)
C42 C41 P1 120.2(4)
C43 C42 C41 120.8(6)
C43 C42 H42 119.6
C41 C42 H42 119.6
C44 C43 C42 119.8(7)
C44 C43 H43 120.1
C42 C43 H43 120.1
C43 C44 C45 121.3(7)
C43 C44 H44 119.4
C45 C44 H44 119.4
C44 C45 C46 119.5(7)
C44 C45 H45 120.2
C46 C45 H45 120.2
C41 C46 C45 119.9(6)
C41 C46 H46 120.1
C45 C46 H46 120.1
C52 C47 C48 120.9(7)
C52 C47 H47 119.6
C48 C47 H47 119.6
C49 C48 C47 119.6(7)
C49 C48 H48 120.2
C47 C48 H48 120.2
C50 C49 C48 121.4(7)
C50 C49 H49 119.3
C48 C49 H49 119.3
C49 C50 C51 119.0(7)
C49 C50 H50 120.5
C51 C50 H50 120.5
C52 C51 C50 120.4(6)
C52 C51 H51 119.8
C50 C51 H51 119.8
C47 C52 C51 118.5(5)
C47 C52 P1 121.9(5)
C51 C52 P1 119.3(4)
C58 C53 C54 119.2(7)
C58 C53 H53 120.4
C54 C53 H53 120.4
C55 C54 C53 120.5(8)
C55 C54 H54 119.7
C53 C54 H54 119.7
C56 C55 C54 119.6(7)
C56 C55 H55 120.2
C54 C55 H55 120.2
C55 C56 C57 120.6(9)
C55 C56 H56 119.7
C57 C56 H56 119.7
C58 C57 C56 120.1(7)
C58 C57 H57 119.9
C56 C57 H57 119.9
C57 C58 C53 119.9(5)
C57 C58 P2 120.1(5)
C53 C58 P2 120.0(4)
C64 C59 C60 120.6(6)
C64 C59 H59 119.7
C60 C59 H59 119.7
C61 C60 C59 119.6(6)
C61 C60 H60 120.2
C59 C60 H60 120.2
C62 C61 C60 120.2(6)
C62 C61 H61 119.9
C60 C61 H61 119.9
C61 C62 C63 121.3(6)
C61 C62 H62 119.4
C63 C62 H62 119.4
C62 C63 C64 119.7(6)
C62 C63 H63 120.2
C64 C63 H63 120.2
C59 C64 C63 118.5(5)
C59 C64 P2 120.6(4)
C63 C64 P2 120.9(4)
C14 Ir1 C34 90.43(17)
C14 Ir1 N3 94.92(16)
C34 Ir1 N3 80.02(15)
C14 Ir1 N2 79.66(15)
C34 Ir1 N2 96.24(15)
N3 Ir1 N2 173.45(13)
C14 Ir1 O1 174.89(14)
C34 Ir1 O1 87.22(14)
N3 Ir1 O1 80.21(12)
N2 Ir1 O1 105.10(12)
C14 Ir1 O2 94.53(14)
C34 Ir1 O2 174.70(14)
N3 Ir1 O2 101.38(12)
N2 Ir1 O2 82.83(12)
O1 Ir1 O2 87.98(10)
P1 N1 P2 126.7(3)
C8 N2 C6 118.4(4)
C8 N2 Ir1 114.2(3)
C6 N2 Ir1 127.3(3)
C28 N3 C26 119.2(3)
C28 N3 Ir1 114.6(3)
C26 N3 Ir1 126.2(3)
C27 N4 C25 118.0(4)
C7 N5 C5 118.7(4)
P2 O1 Ir1 127.73(17)
P1 O2 Ir1 126.95(16)
O2 P1 N1 118.91(19)
O2 P1 C52 109.0(2)
N1 P1 C52 107.7(2)
O2 P1 C41 109.1(2)
N1 P1 C41 108.6(2)
C52 P1 C41 102.3(2)
O1 P2 N1 117.2(2)
O1 P2 C64 108.0(2)
N1 P2 C64 110.1(2)
O1 P2 C58 107.2(2)
N1 P2 C58 107.1(2)
C64 P2 C58 106.7(2)

loop_
_geom_bond_atom_site_label_1
_geom_bond_atom_site_label_2
_geom_bond_distance
C1 C2 1.350(6)
C1 C6 1.406(6)
C1 H1 0.9300
C2 F7 1.347(5)
C2 C3 1.393(7)
C3 C4 1.338(7)
C3 F8 1.349(5)
C4 C5 1.398(6)
C4 H4 0.9300
C5 N5 1.360(6)
C5 C6 1.406(6)
C6 N2 1.375(5)
C7 N5 1.302(5)
C7 C8 1.455(6)
C7 C15 1.468(6)
C8 N2 1.345(5)
C8 C9 1.456(6)
C9 C10 1.402(6)
C9 C14 1.419(6)
C10 C11 1.368(7)
C10 H10 0.9300
C11 C12 1.381(7)
C11 H11 0.9300
C12 C13 1.363(6)
C12 F5 1.366(5)
C13 C14 1.396(6)
C13 H13 0.9300
C14 Ir1 1.966(4)
C15 C16 1.369(7)
C15 C20 1.377(7)
C16 C17 1.381(8)
C16 H16 0.9300
C17 C18 1.326(10)
C17 H17 0.9300
C18 C19 1.339(10)
C18 F6 1.371(7)
C19 C20 1.380(8)
C19 H19 0.9300
C20 H20 0.9300
C21 C22 1.355(6)
C21 C26 1.406(6)
C21 H21 0.9300
C22 F4 1.346(5)
C22 C23 1.390(7)
C23 C24 1.345(6)
C23 F3 1.353(5)
C24 C25 1.403(6)
C24 H24 0.9300
C25 N4 1.365(6)
C25 C26 1.402(6)
C26 N3 1.383(5)
C27 N4 1.309(5)
C27 C28 1.437(6)
C27 C35 1.499(6)
C28 N3 1.350(5)
C28 C29 1.461(6)
C29 C30 1.394(6)
C29 C34 1.415(6)
C30 C31 1.376(6)
C30 H30 0.9300
C31 C32 1.367(7)
C31 H31 0.9300
C32 F2 1.365(5)
C32 C33 1.375(6)
C33 C34 1.393(6)
C33 H33 0.9300
C34 Ir1 1.966(4)
C35 C36 1.372(7)
C35 C40 1.379(6)
C36 C37 1.388(7)
C36 H36 0.9300
C37 C38 1.356(8)
C37 H37 0.9300
C38 C39 1.357(8)
C38 F1 1.357(5)
C39 C40 1.372(7)
C39 H39 0.9300
C40 H40 0.9300
C41 C46 1.385(7)
C41 C42 1.387(7)
C41 P1 1.801(5)
C42 C43 1.377(8)
C42 H42 0.9300
C43 C44 1.345(10)
C43 H43 0.9300
C44 C45 1.372(10)
C44 H44 0.9300
C45 C46 1.390(8)
C45 H45 0.9300
C46 H46 0.9300
C47 C52 1.364(7)
C47 C48 1.379(8)
C47 H47 0.9300
C48 C49 1.357(10)
C48 H48 0.9300
C49 C50 1.341(10)
C49 H49 0.9300
C50 C51 1.403(8)
C50 H50 0.9300
C51 C52 1.376(7)
C51 H51 0.9300
C52 P1 1.797(5)
C53 C58 1.381(8)
C53 C54 1.387(8)
C53 H53 0.9300
C54 C55 1.368(12)
C54 H54 0.9300
C55 C56 1.366(12)
C55 H55 0.9300
C56 C57 1.373(9)
C56 H56 0.9300
C57 C58 1.369(8)
C57 H57 0.9300
C58 P2 1.806(5)
C59 C64 1.379(7)
C59 C60 1.401(8)
C59 H59 0.9300
C60 C61 1.361(9)
C60 H60 0.9300
C61 C62 1.354(9)
C61 H61 0.9300
C62 C63 1.385(8)
C62 H62 0.9300
C63 C64 1.393(7)
C63 H63 0.9300
C64 P2 1.803(5)
Ir1 N3 2.058(3)
Ir1 N2 2.077(3)
Ir1 O1 2.233(3)
Ir1 O2 2.245(3)
N1 P1 1.580(4)
N1 P2 1.583(4)
O1 P2 1.521(3)
O2 P1 1.515(3)

loop_
_geom_hbond_atom_site_label_D
_geom_hbond_atom_site_label_H
_geom_hbond_atom_site_label_A
_geom_hbond_distance_DH
_geom_hbond_distance_HA
_geom_hbond_distance_DA
_geom_hbond_angle_DHA
_geom_hbond_site_symmetry_A
C1 H1 O1 0.93 2.13 3.009(6) 157.8 .
C4 H4 F1 0.93 2.62 3.483(6) 153.9 2_655
C13 H13 N3 0.93 2.61 3.114(6) 115.0 .
C13 H13 F3 0.93 2.64 3.470(5) 149.2 3
C33 H33 N2 0.93 2.65 3.157(6) 115.2 .
C21 H21 O2 0.93 2.13 2.910(5) 141.2 .
C1 H1 O1 0.93 2.13 3.009(6) 157.8 .
C4 H4 F1 0.93 2.62 3.483(6) 153.9 2_655
C13 H13 F3 0.93 2.64 3.470(5) 149.2 3
C13 H13 N3 0.93 2.61 3.114(6) 115.0 .
C21 H21 O2 0.93 2.13 2.910(5) 141.2 .
C33 H33 N2 0.93 2.65 3.157(6) 115.2 .

loop_
_geom_torsion_atom_site_label_1
_geom_torsion_atom_site_label_2
_geom_torsion_atom_site_label_3
_geom_torsion_atom_site_label_4
_geom_torsion
C6 C1 C2 F7 -179.9(4)
C6 C1 C2 C3 -1.5(8)
F7 C2 C3 C4 -179.6(5)
C1 C2 C3 C4 2.0(9)
F7 C2 C3 F8 1.3(8)
C1 C2 C3 F8 -177.1(5)
F8 C3 C4 C5 179.0(5)
C2 C3 C4 C5 0.0(8)
C3 C4 C5 N5 174.7(5)
C3 C4 C5 C6 -2.3(8)
N5 C5 C6 N2 7.7(7)
C4 C5 C6 N2 -175.4(4)
N5 C5 C6 C1 -174.2(4)
C4 C5 C6 C1 2.7(7)
C2 C1 C6 N2 177.3(4)
C2 C1 C6 C5 -0.8(7)
N5 C7 C8 N2 12.1(7)
C15 C7 C8 N2 -165.9(4)
N5 C7 C8 C9 -163.6(4)
C15 C7 C8 C9 18.5(7)
N2 C8 C9 C10 -165.9(5)
C7 C8 C9 C10 9.9(7)
N2 C8 C9 C14 5.8(6)
C7 C8 C9 C14 -178.4(4)
C14 C9 C10 C11 0.4(8)
C8 C9 C10 C11 171.6(5)
C9 C10 C11 C12 -0.1(8)
C10 C11 C12 C13 -1.0(9)
C10 C11 C12 F5 -179.4(5)
F5 C12 C13 C14 -179.9(4)
C11 C12 C13 C14 1.6(8)
C12 C13 C14 C9 -1.2(7)
C12 C13 C14 Ir1 -176.8(4)
C10 C9 C14 C13 0.2(6)
C8 C9 C14 C13 -172.0(4)
C10 C9 C14 Ir1 176.3(4)
C8 C9 C14 Ir1 4.1(5)
N5 C7 C15 C16 58.7(7)
C8 C7 C15 C16 -123.3(6)
N5 C7 C15 C20 -115.6(5)
C8 C7 C15 C20 62.4(7)
C20 C15 C16 C17 -2.8(10)
C7 C15 C16 C17 -177.3(6)
C15 C16 C17 C18 2.9(12)
C16 C17 C18 C19 -0.2(13)
C16 C17 C18 F6 178.4(6)
C17 C18 C19 C20 -2.4(12)
F6 C18 C19 C20 179.0(6)
C16 C15 C20 C19 0.1(9)
C7 C15 C20 C19 174.7(5)
C18 C19 C20 C15 2.4(10)
C26 C21 C22 F4 -179.3(4)
C26 C21 C22 C23 0.4(8)
F4 C22 C23 C24 178.4(5)
C21 C22 C23 C24 -1.3(9)
F4 C22 C23 F3 -0.6(8)
C21 C22 C23 F3 179.8(5)
F3 C23 C24 C25 179.2(5)
C22 C23 C24 C25 0.3(8)
C23 C24 C25 N4 -179.8(5)
C23 C24 C25 C26 1.5(8)
N4 C25 C26 N3 1.0(7)
C24 C25 C26 N3 179.6(4)
N4 C25 C26 C21 179.0(4)
C24 C25 C26 C21 -2.3(7)
C22 C21 C26 N3 179.4(4)
C22 C21 C26 C25 1.4(7)
N4 C27 C28 N3 7.4(7)
C35 C27 C28 N3 -168.8(4)
N4 C27 C28 C29 -168.6(5)
C35 C27 C28 C29 15.2(7)
N3 C28 C29 C30 -168.8(4)
C27 C28 C29 C30 7.4(8)
N3 C28 C29 C34 5.0(6)
C27 C28 C29 C34 -178.8(4)
C34 C29 C30 C31 1.7(7)
C28 C29 C30 C31 175.1(5)
C29 C30 C31 C32 -0.5(8)
C30 C31 C32 F2 179.9(5)
C30 C31 C32 C33 -0.6(8)
F2 C32 C33 C34 180.0(4)
C31 C32 C33 C34 0.5(8)
C32 C33 C34 C29 0.7(7)
C32 C33 C34 Ir1 178.0(3)
C30 C29 C34 C33 -1.8(7)
C28 C29 C34 C33 -176.0(4)
C30 C29 C34 Ir1 -179.3(3)
C28 C29 C34 Ir1 6.4(5)
N4 C27 C35 C36 62.4(7)
C28 C27 C35 C36 -121.2(6)
N4 C27 C35 C40 -113.1(5)
C28 C27 C35 C40 63.4(7)
C40 C35 C36 C37 -0.3(9)
C27 C35 C36 C37 -175.9(5)
C35 C36 C37 C38 1.3(9)
C36 C37 C38 C39 -1.0(9)
C36 C37 C38 F1 179.7(5)
C37 C38 C39 C40 -0.4(9)
F1 C38 C39 C40 178.9(5)
C38 C39 C40 C35 1.5(9)
C36 C35 C40 C39 -1.1(8)
C27 C35 C40 C39 174.4(5)
C46 C41 C42 C43 1.1(9)
P1 C41 C42 C43 176.7(5)
C41 C42 C43 C44 -1.8(11)
C42 C43 C44 C45 1.6(12)
C43 C44 C45 C46 -0.7(12)
C42 C41 C46 C45 -0.2(8)
P1 C41 C46 C45 -175.8(4)
C44 C45 C46 C41 0.0(9)
C52 C47 C48 C49 -1.2(11)
C47 C48 C49 C50 1.1(12)
C48 C49 C50 C51 0.0(11)
C49 C50 C51 C52 -0.9(9)
C48 C47 C52 C51 0.2(9)
C48 C47 C52 P1 -174.4(5)
C50 C51 C52 C47 0.8(8)
C50 C51 C52 P1 175.6(4)
C58 C53 C54 C55 0.3(11)
C53 C54 C55 C56 -1.3(14)
C54 C55 C56 C57 1.6(15)
C55 C56 C57 C58 -1.0(13)
C56 C57 C58 C53 0.1(10)
C56 C57 C58 P2 -179.5(6)
C54 C53 C58 C57 0.3(9)
C54 C53 C58 P2 179.9(5)
C64 C59 C60 C61 -0.4(9)
C59 C60 C61 C62 0.4(10)
C60 C61 C62 C63 -0.2(11)
C61 C62 C63 C64 0.1(10)
C60 C59 C64 C63 0.3(8)
C60 C59 C64 P2 -177.5(4)
C62 C63 C64 C59 -0.2(8)
C62 C63 C64 P2 177.7(5)
C7 C8 N2 C6 -8.6(6)
C9 C8 N2 C6 167.5(4)
C7 C8 N2 Ir1 171.4(3)
C9 C8 N2 Ir1 -12.5(5)
C5 C6 N2 C8 -0.6(6)
C1 C6 N2 C8 -178.7(4)
C5 C6 N2 Ir1 179.4(3)
C1 C6 N2 Ir1 1.3(6)
C27 C28 N3 C26 -8.7(6)
C29 C28 N3 C26 167.9(4)
C27 C28 N3 Ir1 169.8(3)
C29 C28 N3 Ir1 -13.7(5)
C25 C26 N3 C28 4.8(6)
C21 C26 N3 C28 -173.2(4)
C25 C26 N3 Ir1 -173.5(3)
C21 C26 N3 Ir1 8.5(6)
C28 C27 N4 C25 -1.6(7)
C35 C27 N4 C25 174.9(4)
C26 C25 N4 C27 -2.5(7)
C24 C25 N4 C27 178.9(5)
C8 C7 N5 C5 -5.1(7)
C15 C7 N5 C5 172.9(4)
C4 C5 N5 C7 178.5(5)
C6 C5 N5 C7 -4.5(7)
Ir1 O2 P1 N1 -29.7(3)
Ir1 O2 P1 C52 94.1(2)
Ir1 O2 P1 C41 -154.9(2)
P2 N1 P1 O2 -4.9(4)
P2 N1 P1 C52 -129.3(3)
P2 N1 P1 C41 120.6(3)
C47 C52 P1 O2 -147.8(4)
C51 C52 P1 O2 37.6(5)
C47 C52 P1 N1 -17.5(5)
C51 C52 P1 N1 167.8(4)
C47 C52 P1 C41 96.8(5)
C51 C52 P1 C41 -77.8(4)
C46 C41 P1 O2 -24.9(5)
C42 C41 P1 O2 159.6(4)
C46 C41 P1 N1 -156.0(4)
C42 C41 P1 N1 28.6(5)
C46 C41 P1 C52 90.4(5)
C42 C41 P1 C52 -85.1(5)
Ir1 O1 P2 N1 -33.4(3)
Ir1 O1 P2 C64 91.6(2)
Ir1 O1 P2 C58 -153.7(2)
P1 N1 P2 O1 36.8(4)
P1 N1 P2 C64 -87.1(4)
P1 N1 P2 C58 157.2(3)
C59 C64 P2 O1 40.6(5)
C63 C64 P2 O1 -137.1(4)
C59 C64 P2 N1 169.7(4)
C63 C64 P2 N1 -8.1(5)
C59 C64 P2 C58 -74.3(5)
C63 C64 P2 C58 107.9(5)
C57 C58 P2 O1 147.1(5)
C53 C58 P2 O1 -32.4(5)
C57 C58 P2 N1 20.6(5)
C53 C58 P2 N1 -159.0(5)
C57 C58 P2 C64 -97.4(5)
C53 C58 P2 C64 83.1(5)
